data_7044924
loop_
_publ_author_name
'Bergmann, Larissa'
'Braun, Carolin'
'Nieger, Martin'
'Br\"ase, Stefan'

_publ_section_title
;
 The coordination- and photochemistry of copper(i) complexes: variation of
 N^N ligands from imidazole to tetrazole.
;
_journal_issue 2
_journal_name_full 'Dalton transactions (Cambridge, England : 2003)'
_journal_page_first 608
_journal_page_last 621
_journal_paper_doi 10.1039/c7dt03682e
_journal_volume 47
_journal_year 2018
_chemical_formula_moiety 'C114 H98 Cu4 N8 P8, 2 (B F4)'
_chemical_formula_sum 'C114 H98 B2 Cu4 F8 N8 P8'
_chemical_formula_weight 2255.54
_space_group_crystal_system triclinic
_space_group_IT_number 2
_space_group_name_Hall '-P 1'
_space_group_name_H-M_alt 'P -1'
_symmetry_space_group_name_Hall '-P 1'
_symmetry_space_group_name_H-M 'P -1'
_atom_sites_solution_hydrogens geom
_atom_sites_solution_primary direct
_atom_sites_solution_secondary difmap
_audit_creation_method SHELXL-2014
_audit_update_record
;
2015-02-03 deposited with the CCDC.
2017-12-01 downloaded from the CCDC.
;
_cell_angle_alpha 87.544(2)
_cell_angle_beta 80.793(2)
_cell_angle_gamma 71.984(2)
_cell_formula_units_Z 2
_cell_length_a 12.7716(6)
_cell_length_b 15.7488(7)
_cell_length_c 28.7966(13)
_cell_measurement_reflns_used 9975
_cell_measurement_temperature 123(2)
_cell_measurement_theta_max 68.3
_cell_measurement_theta_min 3.1
_cell_volume 5437.0(4)
_computing_cell_refinement 'Bruker SAINT'
_computing_data_collection 'Bruker APEX2'
_computing_data_reduction 'Bruker SAINT'
_computing_molecular_graphics Shelxtl
_computing_publication_material publCIF
_computing_structure_refinement 'SHELXL-2014 (Sheldrick, 2014)'
_computing_structure_solution SHELXS-97
_diffrn_ambient_temperature 123(2)
_diffrn_measured_fraction_theta_full 0.997
_diffrn_measured_fraction_theta_max 0.996
_diffrn_measurement_device_type 'Bruker D8 Venture with PHOTON 100 detector'
_diffrn_measurement_method 'rotation in \f and \w, 0.5\%, shutterless'
_diffrn_radiation_type CuK\a
_diffrn_radiation_wavelength 1.54178
_diffrn_reflns_av_R_equivalents 0.0363
_diffrn_reflns_av_unetI/netI 0.0348
_diffrn_reflns_Laue_measured_fraction_full 0.997
_diffrn_reflns_Laue_measured_fraction_max 0.996
_diffrn_reflns_limit_h_max 15
_diffrn_reflns_limit_h_min -15
_diffrn_reflns_limit_k_max 17
_diffrn_reflns_limit_k_min -18
_diffrn_reflns_limit_l_max 34
_diffrn_reflns_limit_l_min -34
_diffrn_reflns_number 68531
_diffrn_reflns_point_group_measured_fraction_full 0.997
_diffrn_reflns_point_group_measured_fraction_max 0.996
_diffrn_reflns_theta_full 67.679
_diffrn_reflns_theta_max 68.303
_diffrn_reflns_theta_min 2.951
_diffrn_source 'I\mS microfocus'
_exptl_absorpt_coefficient_mu 2.527
_exptl_absorpt_correction_T_max 0.7531
_exptl_absorpt_correction_T_min 0.5921
_exptl_absorpt_correction_type multi-scan
_exptl_absorpt_process_details 'SADABS (Sheldrick, 2014)'
_exptl_crystal_colour colourless
_exptl_crystal_density_diffrn 1.378
_exptl_crystal_description plates
_exptl_crystal_F_000 2312
_exptl_crystal_size_max 0.280
_exptl_crystal_size_mid 0.200
_exptl_crystal_size_min 0.080
_platon_squeeze_details
;
 possible solvent Et2, CH2Cl2 and/or water, neither the solvent
 or the amount of solvwent in the void could be determined,
 therefore it is neglected in the SHELXL unit card.
;
_refine_diff_density_max 1.402
_refine_diff_density_min -1.037
_refine_diff_density_rms 0.074
_refine_ls_extinction_method none
_refine_ls_goodness_of_fit_ref 1.017
_refine_ls_hydrogen_treatment constr
_refine_ls_matrix_type full
_refine_ls_number_parameters 1287
_refine_ls_number_reflns 19857
_refine_ls_number_restraints 396
_refine_ls_restrained_S_all 1.124
_refine_ls_R_factor_all 0.0533
_refine_ls_R_factor_gt 0.0446
_refine_ls_shift/su_max 0.003
_refine_ls_shift/su_mean 0.000
_refine_ls_structure_factor_coef Fsqd
_refine_ls_weighting_details 'w=1/[\s^2^(Fo^2^)+(0.0530P)^2^+9.7700P] where P=(Fo^2^+2Fc^2^)/3'
_refine_ls_weighting_scheme calc
_refine_ls_wR_factor_gt 0.1106
_refine_ls_wR_factor_ref 0.1160
_reflns_Friedel_coverage 0.000
_reflns_number_gt 17026
_reflns_number_total 19857
_reflns_threshold_expression 'I > 2\s(I)'
_cod_data_source_file c7dt03682e2.cif
_cod_data_source_block sb750_sq_compound_11
_cod_depositor_comments 'Adding full bibliography for 7044915--7044926.cif.'
_cod_database_code 7044924
_shelx_space_group_comment
;
The symmetry employed for this shelxl refinement is uniquely defined
by the following loop, which should always be used as a source of
symmetry information in preference to the above space-group names.
They are only intended as comments.
;
_shelx_estimated_absorpt_t_min 0.538
_shelx_estimated_absorpt_t_max 0.823
_shelxl_version_number 2014-3

loop_
_space_group_symop_operation_xyz
'x, y, z'
'-x, -y, -z'

loop_
_atom_site_label
_atom_site_type_symbol
_atom_site_fract_x
_atom_site_fract_y
_atom_site_fract_z
_atom_site_U_iso_or_equiv
_atom_site_adp_type
_atom_site_occupancy
_atom_site_site_symmetry_order
_atom_site_calc_flag
_atom_site_refinement_flags_posn
_atom_site_refinement_flags_adp
_atom_site_refinement_flags_occupancy
_atom_site_disorder_assembly
_atom_site_disorder_group
Cu1 Cu 0.83865(3) 1.02520(3) 0.64771(2) 0.01763(9) Uani 1 1 d . . . . .
Cu2 Cu 0.60770(3) 0.96887(3) 0.71570(2) 0.01599(9) Uani 1 1 d . . . . .
Cu3 Cu 0.74396(3) 0.73240(3) 0.76856(2) 0.01717(9) Uani 1 1 d . . . . .
Cu4 Cu 0.55204(3) 0.69538(3) 0.86578(2) 0.01804(9) Uani 1 1 d . . . . .
P1 P 0.74279(5) 1.03416(5) 0.58752(2) 0.01810(14) Uani 1 1 d . . . . .
P2 P 0.53756(5) 0.99478(5) 0.64693(2) 0.01734(14) Uani 1 1 d . . . . .
P3 P 0.78393(6) 1.15661(5) 0.68432(3) 0.01904(15) Uani 1 1 d . . . . .
P4 P 0.59780(5) 1.10046(5) 0.74906(2) 0.01867(14) Uani 1 1 d . . . . .
P5 P 0.71084(5) 0.60834(4) 0.74575(2) 0.01737(14) Uani 1 1 d . . . . .
P6 P 0.59406(6) 0.55643(5) 0.84016(2) 0.01826(14) Uani 1 1 d . . . . .
P7 P 0.84112(5) 0.72191(5) 0.82996(2) 0.01750(14) Uani 1 1 d . . . . .
P8 P 0.64251(5) 0.74640(5) 0.91519(2) 0.01805(14) Uani 1 1 d . . . . .
N1 N 0.84351(17) 0.90985(15) 0.68147(8) 0.0168(5) Uani 1 1 d . . . . .
N2 N 0.76687(17) 0.87769(14) 0.70537(8) 0.0157(4) Uani 1 1 d . . . . .
N3 N 0.81056(18) 0.78895(15) 0.71028(8) 0.0185(5) Uani 1 1 d . . . . .
C4 C 0.9170(2) 0.76539(19) 0.68841(10) 0.0209(6) Uani 1 1 d . . . . .
H4 H 0.9682 0.7067 0.6860 0.025 Uiso 1 1 calc R U . . .
C5 C 0.9384(2) 0.84216(19) 0.67014(9) 0.0191(6) Uani 1 1 d . . . . .
C6 C 1.0348(2) 0.8655(2) 0.64530(10) 0.0210(6) Uani 1 1 d . . . . .
C7 C 1.1424(2) 0.8066(2) 0.63922(11) 0.0301(7) Uani 1 1 d . . . . .
H7 H 1.1561 0.7462 0.6489 0.036 Uiso 1 1 calc R U . . .
C8 C 1.2293(2) 0.8373(2) 0.61883(11) 0.0343(8) Uani 1 1 d . . . . .
H8 H 1.3038 0.7985 0.6148 0.041 Uiso 1 1 calc R U . . .
C9 C 1.2066(2) 0.9245(2) 0.60446(11) 0.0299(7) Uani 1 1 d . . . . .
H9 H 1.2652 0.9472 0.5907 0.036 Uiso 1 1 calc R U . . .
C10 C 1.0969(2) 0.9790(2) 0.61028(10) 0.0240(6) Uani 1 1 d . . . . .
H10 H 1.0815 1.0387 0.5994 0.029 Uiso 1 1 calc R U . . .
N11 N 1.01128(18) 0.95106(16) 0.63063(8) 0.0190(5) Uani 1 1 d . . . . .
N12 N 0.53017(18) 0.80312(15) 0.82241(8) 0.0167(5) Uani 1 1 d . . . . .
N13 N 0.59207(17) 0.82802(14) 0.78623(8) 0.0159(4) Uani 1 1 d . . . . .
N14 N 0.53306(17) 0.90570(15) 0.76928(8) 0.0163(4) Uani 1 1 d . . . . .
C15 C 0.4314(2) 0.93081(18) 0.79654(9) 0.0178(5) Uani 1 1 d . . . . .
H15 H 0.3721 0.9836 0.7931 0.021 Uiso 1 1 calc R U . . .
C16 C 0.4299(2) 0.86598(18) 0.83003(9) 0.0172(5) Uani 1 1 d . . . . .
C17 C 0.3503(2) 0.85241(19) 0.86997(10) 0.0194(6) Uani 1 1 d . . . . .
C18 C 0.2521(2) 0.9182(2) 0.88747(11) 0.0276(7) Uani 1 1 d . . . . .
H18 H 0.2326 0.9753 0.8732 0.033 Uiso 1 1 calc R U . . .
C19 C 0.1836(3) 0.8991(3) 0.92571(12) 0.0377(8) Uani 1 1 d . . . . .
H19 H 0.1165 0.9432 0.9383 0.045 Uiso 1 1 calc R U . . .
C20 C 0.2136(3) 0.8148(3) 0.94571(12) 0.0394(9) Uani 1 1 d . . . . .
H20 H 0.1667 0.7997 0.9716 0.047 Uiso 1 1 calc R U . . .
C21 C 0.3132(2) 0.7537(2) 0.92691(11) 0.0303(7) Uani 1 1 d . . . . .
H21 H 0.3344 0.6965 0.9410 0.036 Uiso 1 1 calc R U . . .
N22 N 0.38170(18) 0.77065(16) 0.88987(8) 0.0213(5) Uani 1 1 d . . . . .
C23 C 0.7677(2) 1.1186(2) 0.54599(10) 0.0238(6) Uani 1 1 d . . . . .
C24 C 0.6877(3) 1.1968(2) 0.53635(11) 0.0302(7) Uani 1 1 d . . . . .
H24 H 0.6125 1.2086 0.5511 0.036 Uiso 1 1 calc R U . . .
C25 C 0.7181(3) 1.2580(2) 0.50486(13) 0.0415(8) Uani 1 1 d . . . . .
H25 H 0.6633 1.3118 0.4985 0.050 Uiso 1 1 calc R U . . .
C26 C 0.8261(4) 1.2414(3) 0.48297(13) 0.0449(9) Uani 1 1 d . . . . .
H26 H 0.8457 1.2831 0.4612 0.054 Uiso 1 1 calc R U . . .
C27 C 0.9065(3) 1.1638(3) 0.49263(13) 0.0434(9) Uani 1 1 d . . . . .
H27 H 0.9814 1.1524 0.4776 0.052 Uiso 1 1 calc R U . . .
C28 C 0.8781(3) 1.1028(2) 0.52401(12) 0.0330(7) Uani 1 1 d . . . . .
H28 H 0.9338 1.0498 0.5307 0.040 Uiso 1 1 calc R U . . .
C29 C 0.7691(2) 0.9380(2) 0.54900(10) 0.0208(6) Uani 1 1 d . . . . .
C30 C 0.8018(2) 0.8522(2) 0.56716(11) 0.0259(6) Uani 1 1 d . . . . .
H30 H 0.8153 0.8435 0.5988 0.031 Uiso 1 1 calc R U . . .
C31 C 0.8146(3) 0.7791(2) 0.53895(12) 0.0343(7) Uani 1 1 d . . . . .
H31 H 0.8355 0.7207 0.5516 0.041 Uiso 1 1 calc R U . . .
C32 C 0.7973(3) 0.7907(2) 0.49275(12) 0.0372(8) Uani 1 1 d . . . . .
H32 H 0.8067 0.7404 0.4736 0.045 Uiso 1 1 calc R U . . .
C33 C 0.7662(3) 0.8759(3) 0.47430(12) 0.0389(8) Uani 1 1 d . . . . .
H33 H 0.7545 0.8842 0.4424 0.047 Uiso 1 1 calc R U . . .
C34 C 0.7521(3) 0.9491(2) 0.50243(11) 0.0304(7) Uani 1 1 d . . . . .
H34 H 0.7305 1.0075 0.4897 0.036 Uiso 1 1 calc R U . . .
C35 C 0.5897(2) 1.06835(19) 0.60412(10) 0.0200(6) Uani 1 1 d . . . . .
H35A H 0.5644 1.1295 0.6175 0.024 Uiso 1 1 calc R U . . .
H35B H 0.5558 1.0706 0.5753 0.024 Uiso 1 1 calc R U . . .
C36 C 0.3876(2) 1.0529(2) 0.65827(10) 0.0210(6) Uani 1 1 d . . . . .
C37 C 0.3244(2) 1.0127(2) 0.69093(11) 0.0261(6) Uani 1 1 d . . . . .
H37 H 0.3594 0.9570 0.7043 0.031 Uiso 1 1 calc R U . . .
C38 C 0.2113(3) 1.0538(2) 0.70382(12) 0.0336(7) Uani 1 1 d . . . . .
H38 H 0.1691 1.0262 0.7262 0.040 Uiso 1 1 calc R U . . .
C39 C 0.1595(2) 1.1344(2) 0.68446(12) 0.0334(8) Uani 1 1 d . . . . .
H39 H 0.0819 1.1627 0.6937 0.040 Uiso 1 1 calc R U . . .
C40 C 0.2202(2) 1.1740(2) 0.65168(11) 0.0308(7) Uani 1 1 d . . . . .
H40 H 0.1842 1.2291 0.6380 0.037 Uiso 1 1 calc R U . . .
C41 C 0.3349(2) 1.1334(2) 0.63848(10) 0.0250(6) Uani 1 1 d . . . . .
H41 H 0.3765 1.1610 0.6159 0.030 Uiso 1 1 calc R U . . .
C42 C 0.5395(2) 0.89997(19) 0.61175(10) 0.0202(6) Uani 1 1 d . . . . .
C43 C 0.5067(2) 0.9108(2) 0.56724(11) 0.0271(6) Uani 1 1 d . . . . .
H43 H 0.4845 0.9686 0.5539 0.033 Uiso 1 1 calc R U . . .
C44 C 0.5066(3) 0.8371(2) 0.54258(11) 0.0324(7) Uani 1 1 d . . . . .
H44 H 0.4859 0.8445 0.5121 0.039 Uiso 1 1 calc R U . . .
C45 C 0.5365(3) 0.7526(2) 0.56222(12) 0.0337(8) Uani 1 1 d . . . . .
H45 H 0.5361 0.7024 0.5452 0.040 Uiso 1 1 calc R U . . .
C46 C 0.5670(3) 0.7418(2) 0.60638(12) 0.0323(7) Uani 1 1 d . . . . .
H46 H 0.5862 0.6842 0.6201 0.039 Uiso 1 1 calc R U . . .
C47 C 0.5696(2) 0.8152(2) 0.63105(11) 0.0259(6) Uani 1 1 d . . . . .
H47 H 0.5921 0.8072 0.6612 0.031 Uiso 1 1 calc R U . . .
C48 C 0.7899(2) 1.24974(19) 0.64530(10) 0.0237(6) Uani 1 1 d . . . . .
C49 C 0.6985(3) 1.3212(2) 0.63774(12) 0.0333(7) Uani 1 1 d . . . . .
H49 H 0.6264 1.3244 0.6539 0.040 Uiso 1 1 calc R U . . .
C50 C 0.7123(3) 1.3882(2) 0.60661(13) 0.0424(9) Uani 1 1 d . . . . .
H50 H 0.6496 1.4374 0.6018 0.051 Uiso 1 1 calc R U . . .
C51 C 0.8163(3) 1.3839(2) 0.58264(13) 0.0432(9) Uani 1 1 d . . . . .
H51 H 0.8254 1.4298 0.5614 0.052 Uiso 1 1 calc R U . . .
C52 C 0.9067(3) 1.3127(3) 0.58968(14) 0.0490(10) Uani 1 1 d . . . . .
H52 H 0.9785 1.3096 0.5732 0.059 Uiso 1 1 calc R U . . .
C53 C 0.8941(3) 1.2460(2) 0.62044(13) 0.0388(8) Uani 1 1 d . . . . .
H53 H 0.9573 1.1969 0.6248 0.047 Uiso 1 1 calc R U . . .
C54 C 0.8554(2) 1.17401(19) 0.73146(10) 0.0217(6) Uani 1 1 d . . . . .
C55 C 0.9149(2) 1.0997(2) 0.75434(11) 0.0253(6) Uani 1 1 d . . . . .
H55 H 0.9220 1.0416 0.7438 0.030 Uiso 1 1 calc R U . . .
C56 C 0.9642(3) 1.1094(2) 0.79262(11) 0.0306(7) Uani 1 1 d . . . . .
H56 H 1.0042 1.0583 0.8083 0.037 Uiso 1 1 calc R U . . .
C57 C 0.9547(3) 1.1943(2) 0.80774(11) 0.0325(7) Uani 1 1 d . . . . .
H57 H 0.9877 1.2014 0.8341 0.039 Uiso 1 1 calc R U . . .
C58 C 0.8977(3) 1.2680(2) 0.78464(12) 0.0326(7) Uani 1 1 d . . . . .
H58 H 0.8924 1.3260 0.7949 0.039 Uiso 1 1 calc R U . . .
C59 C 0.8480(3) 1.2589(2) 0.74655(11) 0.0274(6) Uani 1 1 d . . . . .
H59 H 0.8089 1.3104 0.7308 0.033 Uiso 1 1 calc R U . . .
C60 C 0.6374(2) 1.18845(18) 0.71251(10) 0.0209(6) Uani 1 1 d . . . . .
H60A H 0.5894 1.2055 0.6877 0.025 Uiso 1 1 calc R U . . .
H60B H 0.6222 1.2418 0.7325 0.025 Uiso 1 1 calc R U . . .
C61 C 0.4517(2) 1.15775(19) 0.77194(11) 0.0228(6) Uani 1 1 d . . . . .
C62 C 0.4089(3) 1.1426(2) 0.81796(12) 0.0296(7) Uani 1 1 d . . . . .
H62 H 0.4574 1.1073 0.8381 0.036 Uiso 1 1 calc R U . . .
C63 C 0.2960(3) 1.1783(2) 0.83483(13) 0.0370(8) Uani 1 1 d . . . . .
H63 H 0.2675 1.1676 0.8663 0.044 Uiso 1 1 calc R U . . .
C64 C 0.2253(3) 1.2296(2) 0.80549(14) 0.0371(8) Uani 1 1 d . . . . .
H64 H 0.1479 1.2538 0.8168 0.045 Uiso 1 1 calc R U . . .
C65 C 0.2670(3) 1.2457(2) 0.75994(13) 0.0336(8) Uani 1 1 d . . . . .
H65 H 0.2181 1.2814 0.7401 0.040 Uiso 1 1 calc R U . . .
C66 C 0.3794(2) 1.2105(2) 0.74280(12) 0.0291(7) Uani 1 1 d . . . . .
H66 H 0.4073 1.2221 0.7114 0.035 Uiso 1 1 calc R U . . .
C67 C 0.6639(2) 1.0964(2) 0.80119(10) 0.0227(6) Uani 1 1 d . . . . .
C68 C 0.6534(3) 1.1743(2) 0.82561(11) 0.0304(7) Uani 1 1 d . . . . .
H68 H 0.6094 1.2304 0.8156 0.036 Uiso 1 1 calc R U . . .
C69 C 0.7065(3) 1.1705(3) 0.86412(12) 0.0376(8) Uani 1 1 d . . . . .
H69 H 0.6993 1.2237 0.8804 0.045 Uiso 1 1 calc R U . . .
C70 C 0.7702(3) 1.0890(3) 0.87909(11) 0.0387(8) Uani 1 1 d . . . . .
H70 H 0.8075 1.0865 0.9054 0.046 Uiso 1 1 calc R U . . .
C71 C 0.7799(3) 1.0110(2) 0.85590(11) 0.0335(7) Uani 1 1 d . . . . .
H71 H 0.8234 0.9551 0.8663 0.040 Uiso 1 1 calc R U . . .
C72 C 0.7256(2) 1.0151(2) 0.81722(10) 0.0252(6) Uani 1 1 d . . . . .
H72 H 0.7310 0.9615 0.8017 0.030 Uiso 1 1 calc R U . . .
C73 C 0.8240(2) 0.54892(19) 0.70030(10) 0.0221(6) Uani 1 1 d . . . . .
C74 C 0.8356(3) 0.5896(2) 0.65662(11) 0.0311(7) Uani 1 1 d . . . . .
H74 H 0.7804 0.6430 0.6500 0.037 Uiso 1 1 calc R U . . .
C75 C 0.9271(3) 0.5526(3) 0.62276(13) 0.0432(9) Uani 1 1 d . . . . .
H75 H 0.9336 0.5805 0.5930 0.052 Uiso 1 1 calc R U . . .
C76 C 1.0090(3) 0.4756(3) 0.63187(14) 0.0485(10) Uani 1 1 d . . . . .
H76 H 1.0721 0.4510 0.6087 0.058 Uiso 1 1 calc R U . . .
C77 C 0.9983(3) 0.4351(2) 0.67442(13) 0.0414(9) Uani 1 1 d . . . . .
H77 H 1.0542 0.3820 0.6808 0.050 Uiso 1 1 calc R U . . .
C78 C 0.9065(3) 0.4711(2) 0.70861(11) 0.0286(7) Uani 1 1 d . . . . .
H78 H 0.9001 0.4420 0.7380 0.034 Uiso 1 1 calc R U . . .
C79 C 0.5853(2) 0.61640(19) 0.72079(10) 0.0218(6) Uani 1 1 d . . . . .
C80 C 0.4965(2) 0.6949(2) 0.72576(11) 0.0255(6) Uani 1 1 d . . . . .
H80 H 0.5029 0.7456 0.7404 0.031 Uiso 1 1 calc R U . . .
C81 C 0.3982(3) 0.6995(2) 0.70933(12) 0.0323(7) Uani 1 1 d . . . . .
H81 H 0.3374 0.7531 0.7130 0.039 Uiso 1 1 calc R U . . .
C82 C 0.3892(3) 0.6261(2) 0.68762(13) 0.0372(8) Uani 1 1 d . . . . .
H82 H 0.3224 0.6297 0.6761 0.045 Uiso 1 1 calc R U . . .
C83 C 0.4767(3) 0.5476(2) 0.68261(13) 0.0377(8) Uani 1 1 d . . . . .
H83 H 0.4697 0.4970 0.6681 0.045 Uiso 1 1 calc R U . . .
C84 C 0.5748(3) 0.5430(2) 0.69889(12) 0.0308(7) Uani 1 1 d . . . . .
H84 H 0.6354 0.4893 0.6951 0.037 Uiso 1 1 calc R U . . .
C85 C 0.7102(2) 0.52283(18) 0.79104(10) 0.0190(6) Uani 1 1 d . . . . .
H85A H 0.7813 0.5072 0.8038 0.023 Uiso 1 1 calc R U . . .
H85B H 0.7070 0.4684 0.7761 0.023 Uiso 1 1 calc R U . . .
C86 C 0.4854(2) 0.52011(19) 0.82040(10) 0.0227(6) Uani 1 1 d . . . . .
C87 C 0.3823(2) 0.5811(2) 0.81708(12) 0.0308(7) Uani 1 1 d . . . . .
H87 H 0.3681 0.6422 0.8246 0.037 Uiso 1 1 calc R U . . .
C88 C 0.2995(3) 0.5526(3) 0.80273(15) 0.0443(9) Uani 1 1 d . . . . .
H88 H 0.2287 0.5945 0.8005 0.053 Uiso 1 1 calc R U . . .
C89 C 0.3194(3) 0.4647(3) 0.79181(15) 0.0449(9) Uani 1 1 d . . . . .
H89 H 0.2625 0.4458 0.7820 0.054 Uiso 1 1 calc R U . . .
C90 C 0.4220(3) 0.4034(2) 0.79501(15) 0.0422(9) Uani 1 1 d . . . . .
H90 H 0.4356 0.3423 0.7876 0.051 Uiso 1 1 calc R U . . .
C91 C 0.5048(3) 0.4312(2) 0.80904(13) 0.0333(7) Uani 1 1 d . . . . .
H91 H 0.5757 0.3891 0.8109 0.040 Uiso 1 1 calc R U . . .
C92 C 0.6406(2) 0.46963(19) 0.88330(10) 0.0216(6) Uani 1 1 d . . . . .
C93 C 0.5612(3) 0.4454(2) 0.91542(11) 0.0318(7) Uani 1 1 d . . . . .
H93 H 0.4843 0.4724 0.9138 0.038 Uiso 1 1 calc R U . . .
C94 C 0.5928(3) 0.3830(2) 0.94939(12) 0.0376(8) Uani 1 1 d . . . . .
H94 H 0.5376 0.3678 0.9713 0.045 Uiso 1 1 calc R U . . .
C95 C 0.7044(3) 0.3421(2) 0.95195(11) 0.0363(8) Uani 1 1 d . . . . .
H95 H 0.7258 0.2975 0.9749 0.044 Uiso 1 1 calc R U . . .
C96 C 0.7845(3) 0.3662(2) 0.92109(11) 0.0328(7) Uani 1 1 d . . . . .
H96 H 0.8612 0.3392 0.9231 0.039 Uiso 1 1 calc R U . . .
C97 C 0.7525(3) 0.4305(2) 0.88697(11) 0.0266(6) Uani 1 1 d . . . . .
H97 H 0.8077 0.4476 0.8660 0.032 Uiso 1 1 calc R U . . .
C98 C 0.9146(2) 0.60883(18) 0.84713(10) 0.0203(6) Uani 1 1 d . . . . .
C99 C 0.9685(2) 0.54770(19) 0.81054(11) 0.0231(6) Uani 1 1 d . . . . .
H99 H 0.9624 0.5653 0.7789 0.028 Uiso 1 1 calc R U . . .
C100 C 1.0307(2) 0.4616(2) 0.82021(12) 0.0268(6) Uani 1 1 d . . . . .
H100 H 1.0678 0.4207 0.7951 0.032 Uiso 1 1 calc R U . . .
C101 C 1.0392(2) 0.4350(2) 0.86607(12) 0.0306(7) Uani 1 1 d . . . . .
H101 H 1.0812 0.3757 0.8726 0.037 Uiso 1 1 calc R U . . .
C102 C 0.9864(2) 0.4950(2) 0.90258(12) 0.0303(7) Uani 1 1 d . . . . .
H102 H 0.9922 0.4767 0.9342 0.036 Uiso 1 1 calc R U . . .
C103 C 0.9250(2) 0.5817(2) 0.89309(11) 0.0251(6) Uani 1 1 d . . . . .
H103 H 0.8898 0.6227 0.9183 0.030 Uiso 1 1 calc R U . . .
C104 C 0.9580(2) 0.76950(18) 0.82004(10) 0.0197(6) Uani 1 1 d . . . . .
C105 C 0.9619(2) 0.8308(2) 0.78431(10) 0.0247(6) Uani 1 1 d . . . . .
H105 H 0.9018 0.8511 0.7668 0.030 Uiso 1 1 calc R U . . .
C106 C 1.0529(2) 0.8630(2) 0.77380(11) 0.0276(6) Uani 1 1 d . . . . .
H106 H 1.0557 0.9037 0.7486 0.033 Uiso 1 1 calc R U . . .
C107 C 1.1389(2) 0.8359(2) 0.79989(12) 0.0295(7) Uani 1 1 d . . . . .
H107 H 1.2012 0.8577 0.7927 0.035 Uiso 1 1 calc R U . . .
C108 C 1.1340(3) 0.7774(2) 0.83625(13) 0.0349(8) Uani 1 1 d . . . . .
H108 H 1.1923 0.7600 0.8548 0.042 Uiso 1 1 calc R U . . .
C109 C 1.0448(3) 0.7432(2) 0.84630(12) 0.0303(7) Uani 1 1 d . . . . .
H109 H 1.0431 0.7017 0.8712 0.036 Uiso 1 1 calc R U . . .
C110 C 0.7636(2) 0.77994(19) 0.88545(10) 0.0216(6) Uani 1 1 d . . . . .
H11A H 0.7368 0.8446 0.8788 0.026 Uiso 1 1 calc R U . . .
H11B H 0.8169 0.7715 0.9080 0.026 Uiso 1 1 calc R U . . .
C111 C 0.5461(2) 0.85164(19) 0.94073(10) 0.0219(6) Uani 1 1 d . . . . .
C112 C 0.5308(2) 0.9328(2) 0.91770(11) 0.0253(6) Uani 1 1 d . . . . .
H112 H 0.5786 0.9368 0.8894 0.030 Uiso 1 1 calc R U . . .
C113 C 0.4459(3) 1.0083(2) 0.93592(12) 0.0327(7) Uani 1 1 d . . . . .
H113 H 0.4369 1.0639 0.9203 0.039 Uiso 1 1 calc R U . . .
C114 C 0.3748(3) 1.0027(2) 0.97658(12) 0.0373(8) Uani 1 1 d . . . . .
H114 H 0.3162 1.0541 0.9887 0.045 Uiso 1 1 calc R U . . .
C115 C 0.3891(3) 0.9225(2) 0.99948(12) 0.0383(8) Uani 1 1 d . . . . .
H115 H 0.3402 0.9185 1.0275 0.046 Uiso 1 1 calc R U . . .
C116 C 0.4744(3) 0.8473(2) 0.98201(11) 0.0308(7) Uani 1 1 d . . . . .
H116 H 0.4840 0.7924 0.9983 0.037 Uiso 1 1 calc R U . . .
C117 C 0.6894(2) 0.6860(2) 0.96732(10) 0.0228(6) Uani 1 1 d . . . . .
C118 C 0.7359(3) 0.7228(2) 0.99901(11) 0.0316(7) Uani 1 1 d . . . . .
H118 H 0.7448 0.7803 0.9935 0.038 Uiso 1 1 calc R U . . .
C119 C 0.7691(3) 0.6750(3) 1.03857(13) 0.0416(9) Uani 1 1 d . . . . .
H119 H 0.8014 0.6997 1.0600 0.050 Uiso 1 1 calc R U . . .
C120 C 0.7554(3) 0.5919(3) 1.04704(12) 0.0394(8) Uani 1 1 d . . . . .
H120 H 0.7762 0.5604 1.0747 0.047 Uiso 1 1 calc R U . . .
C121 C 0.7114(3) 0.5545(2) 1.01545(12) 0.0338(7) Uani 1 1 d . . . . .
H121 H 0.7039 0.4965 1.0208 0.041 Uiso 1 1 calc R U . . .
C122 C 0.6781(2) 0.6019(2) 0.97573(10) 0.0262(6) Uani 1 1 d . . . . .
H122 H 0.6472 0.5763 0.9541 0.031 Uiso 1 1 calc R U . . .
B1 B 0.0505(5) 1.1601(4) 0.9316(2) 0.0362(12) Uiso 0.572(5) 1 d D . P A 1
F1 F 0.0535(5) 1.2421(3) 0.9123(2) 0.053(2) Uiso 0.572(5) 1 d D . P A 1
F2 F 0.1234(6) 1.1362(5) 0.9647(2) 0.098(2) Uiso 0.572(5) 1 d D . P A 1
F3 F -0.0557(4) 1.1684(3) 0.95633(17) 0.0673(15) Uiso 0.572(5) 1 d D . P A 1
F4 F 0.0656(4) 1.0976(3) 0.89746(16) 0.0667(15) Uiso 0.572(5) 1 d D . P A 1
B1A B 0.0445(5) 1.1789(5) 0.9435(2) 0.0362(12) Uiso 0.428(5) 1 d D . P A 2
F1A F 0.0531(5) 1.2310(4) 0.9036(2) 0.0369(19) Uiso 0.428(5) 1 d D . P A 2
F2A F 0.1513(5) 1.1295(4) 0.9494(2) 0.0537(17) Uiso 0.428(5) 1 d D . P A 2
F3A F -0.0174(8) 1.1219(6) 0.9379(4) 0.123(4) Uiso 0.428(5) 1 d D . P A 2
F4A F -0.0138(6) 1.2337(5) 0.9809(2) 0.086(2) Uiso 0.428(5) 1 d D . P A 2
B2 B 0.3933(6) 0.3438(5) 0.6051(3) 0.0704(17) Uiso 0.574(7) 1 d D . P B 1
F5 F 0.4519(5) 0.2920(4) 0.6379(2) 0.065(2) Uiso 0.574(7) 1 d D . P B 1
F6 F 0.4046(5) 0.2960(4) 0.56435(18) 0.083(2) Uiso 0.574(7) 1 d D . P B 1
F7 F 0.2793(5) 0.3695(5) 0.6214(3) 0.132(3) Uiso 0.574(7) 1 d D . P B 1
F8 F 0.4142(6) 0.4253(4) 0.6018(3) 0.108(2) Uiso 0.574(7) 1 d D . P B 1
B2A B 0.3892(7) 0.3571(6) 0.6061(3) 0.0704(17) Uiso 0.426(7) 1 d D . P B 2
F5A F 0.4599(6) 0.2860(4) 0.6257(3) 0.050(2) Uiso 0.426(7) 1 d D . P B 2
F6A F 0.3213(9) 0.4104(7) 0.6434(4) 0.155(5) Uiso 0.426(7) 1 d D . P B 2
F7A F 0.4539(7) 0.3998(6) 0.5762(3) 0.098(3) Uiso 0.426(7) 1 d D . P B 2
F8A F 0.3141(6) 0.3325(5) 0.5843(3) 0.087(3) Uiso 0.426(7) 1 d D . P B 2

loop_
_atom_site_aniso_label
_atom_site_aniso_U_11
_atom_site_aniso_U_22
_atom_site_aniso_U_33
_atom_site_aniso_U_23
_atom_site_aniso_U_13
_atom_site_aniso_U_12
Cu1 0.01344(19) 0.0198(2) 0.0194(2) -0.00173(15) -0.00079(15) -0.00544(15)
Cu2 0.01115(18) 0.0181(2) 0.0179(2) -0.00140(15) -0.00023(15) -0.00414(15)
Cu3 0.01281(19) 0.0174(2) 0.0202(2) -0.00093(15) -0.00040(15) -0.00389(15)
Cu4 0.01508(19) 0.0206(2) 0.0187(2) 0.00084(15) -0.00350(15) -0.00537(15)
P1 0.0133(3) 0.0239(4) 0.0169(3) -0.0008(3) 0.0000(3) -0.0064(3)
P2 0.0111(3) 0.0232(3) 0.0173(3) -0.0012(3) -0.0008(3) -0.0052(3)
P3 0.0141(3) 0.0201(3) 0.0232(4) -0.0038(3) 0.0005(3) -0.0067(3)
P4 0.0136(3) 0.0190(3) 0.0224(4) -0.0045(3) 0.0020(3) -0.0053(3)
P5 0.0155(3) 0.0178(3) 0.0188(3) -0.0005(3) -0.0032(3) -0.0048(3)
P6 0.0152(3) 0.0190(3) 0.0219(4) 0.0017(3) -0.0044(3) -0.0066(3)
P7 0.0119(3) 0.0186(3) 0.0213(4) -0.0027(3) -0.0022(3) -0.0034(3)
P8 0.0143(3) 0.0207(3) 0.0179(3) -0.0027(3) -0.0029(3) -0.0031(3)
N1 0.0116(10) 0.0211(12) 0.0169(11) -0.0009(9) -0.0002(9) -0.0050(9)
N2 0.0105(10) 0.0181(11) 0.0175(11) -0.0004(9) 0.0004(8) -0.0041(8)
N3 0.0137(11) 0.0204(12) 0.0200(12) 0.0007(9) -0.0001(9) -0.0047(9)
C4 0.0146(13) 0.0210(14) 0.0218(14) -0.0010(11) 0.0014(11) 0.0004(11)
C5 0.0133(13) 0.0236(14) 0.0177(14) 0.0001(11) -0.0008(10) -0.0026(11)
C6 0.0149(13) 0.0316(16) 0.0154(13) 0.0003(11) -0.0011(10) -0.0060(11)
C7 0.0178(14) 0.0369(18) 0.0274(16) 0.0083(13) 0.0020(12) -0.0005(13)
C8 0.0113(14) 0.054(2) 0.0282(17) 0.0070(15) 0.0033(12) -0.0006(13)
C9 0.0153(14) 0.051(2) 0.0242(16) 0.0057(14) 0.0002(12) -0.0137(13)
C10 0.0185(14) 0.0355(17) 0.0196(14) 0.0016(12) 0.0003(11) -0.0122(12)
N11 0.0135(11) 0.0262(12) 0.0171(11) -0.0003(9) -0.0008(9) -0.0066(9)
N12 0.0126(10) 0.0205(11) 0.0162(11) -0.0013(9) -0.0001(9) -0.0050(9)
N13 0.0138(10) 0.0171(11) 0.0163(11) -0.0005(9) -0.0009(9) -0.0045(9)
N14 0.0114(10) 0.0183(11) 0.0184(11) -0.0005(9) -0.0008(9) -0.0039(9)
C15 0.0114(12) 0.0196(13) 0.0206(14) -0.0007(11) -0.0007(10) -0.0032(10)
C16 0.0113(12) 0.0210(13) 0.0197(14) -0.0028(11) -0.0019(10) -0.0051(10)
C17 0.0133(12) 0.0271(15) 0.0189(14) 0.0016(11) -0.0035(11) -0.0073(11)
C18 0.0163(14) 0.0346(17) 0.0273(16) 0.0033(13) -0.0006(12) -0.0031(12)
C19 0.0149(14) 0.057(2) 0.0299(18) 0.0045(16) 0.0046(13) 0.0011(14)
C20 0.0207(16) 0.065(2) 0.0264(17) 0.0132(16) 0.0014(13) -0.0092(15)
C21 0.0205(15) 0.0461(19) 0.0242(16) 0.0118(14) -0.0039(12) -0.0114(14)
N22 0.0150(11) 0.0322(13) 0.0183(12) 0.0046(10) -0.0040(9) -0.0095(10)
C23 0.0262(15) 0.0301(16) 0.0192(14) -0.0017(12) -0.0026(12) -0.0148(12)
C24 0.0317(17) 0.0326(17) 0.0282(17) 0.0010(13) -0.0039(13) -0.0131(14)
C25 0.058(2) 0.0334(19) 0.036(2) 0.0071(15) -0.0100(17) -0.0176(17)
C26 0.070(3) 0.047(2) 0.0302(19) 0.0052(16) 0.0000(18) -0.040(2)
C27 0.046(2) 0.059(2) 0.0330(19) 0.0008(17) 0.0060(16) -0.0335(19)
C28 0.0286(16) 0.0429(19) 0.0306(17) 0.0005(14) 0.0008(13) -0.0179(14)
C29 0.0115(12) 0.0305(15) 0.0209(14) -0.0042(11) 0.0015(10) -0.0085(11)
C30 0.0200(14) 0.0311(16) 0.0271(16) -0.0029(12) -0.0009(12) -0.0094(12)
C31 0.0291(17) 0.0302(17) 0.042(2) -0.0061(14) 0.0014(14) -0.0090(14)
C32 0.0344(18) 0.042(2) 0.0366(19) -0.0177(15) 0.0084(15) -0.0185(15)
C33 0.045(2) 0.055(2) 0.0206(16) -0.0089(15) 0.0019(14) -0.0236(18)
C34 0.0332(17) 0.0373(18) 0.0229(16) -0.0014(13) -0.0006(13) -0.0158(14)
C35 0.0148(13) 0.0241(14) 0.0197(14) -0.0007(11) -0.0014(11) -0.0046(11)
C36 0.0135(13) 0.0307(15) 0.0191(14) -0.0070(11) -0.0021(11) -0.0064(11)
C37 0.0168(14) 0.0357(17) 0.0259(16) -0.0033(13) -0.0006(12) -0.0091(12)
C38 0.0193(15) 0.048(2) 0.0350(18) -0.0080(15) 0.0040(13) -0.0147(14)
C39 0.0133(14) 0.048(2) 0.0348(18) -0.0133(15) 0.0000(13) -0.0037(13)
C40 0.0212(15) 0.0366(18) 0.0295(17) -0.0089(13) -0.0066(13) 0.0011(13)
C41 0.0183(14) 0.0325(16) 0.0221(15) -0.0043(12) -0.0021(12) -0.0045(12)
C42 0.0118(12) 0.0274(15) 0.0218(14) -0.0053(11) 0.0020(11) -0.0083(11)
C43 0.0189(14) 0.0359(17) 0.0268(16) -0.0027(13) -0.0024(12) -0.0089(12)
C44 0.0275(16) 0.049(2) 0.0247(16) -0.0080(14) -0.0036(13) -0.0161(15)
C45 0.0296(17) 0.0403(19) 0.0350(18) -0.0152(15) 0.0040(14) -0.0187(14)
C46 0.0324(17) 0.0291(17) 0.0375(19) -0.0022(14) -0.0009(14) -0.0145(14)
C47 0.0233(15) 0.0320(16) 0.0233(15) -0.0026(12) 0.0007(12) -0.0117(12)
C48 0.0271(15) 0.0228(15) 0.0229(15) -0.0056(11) 0.0000(12) -0.0113(12)
C49 0.0306(17) 0.0261(16) 0.0407(19) 0.0010(14) -0.0002(14) -0.0077(13)
C50 0.052(2) 0.0275(18) 0.045(2) 0.0059(15) -0.0064(17) -0.0093(16)
C51 0.065(3) 0.0345(19) 0.0329(19) 0.0045(15) 0.0020(17) -0.0243(18)
C52 0.047(2) 0.051(2) 0.047(2) 0.0085(18) 0.0131(18) -0.0228(19)
C53 0.0289(17) 0.0389(19) 0.044(2) 0.0054(16) 0.0063(15) -0.0102(15)
C54 0.0151(13) 0.0263(15) 0.0243(15) -0.0039(12) 0.0022(11) -0.0094(11)
C55 0.0189(14) 0.0297(16) 0.0278(16) -0.0048(12) 0.0040(12) -0.0113(12)
C56 0.0212(15) 0.0418(19) 0.0293(17) 0.0040(14) -0.0013(13) -0.0120(13)
C57 0.0284(16) 0.049(2) 0.0277(17) -0.0053(14) -0.0017(13) -0.0233(15)
C58 0.0358(18) 0.0338(18) 0.0350(18) -0.0066(14) -0.0043(14) -0.0200(14)
C59 0.0273(16) 0.0269(16) 0.0305(17) -0.0040(13) -0.0028(13) -0.0122(13)
C60 0.0163(13) 0.0203(14) 0.0257(15) -0.0039(11) 0.0006(11) -0.0064(11)
C61 0.0163(13) 0.0194(14) 0.0325(16) -0.0106(12) 0.0034(12) -0.0076(11)
C62 0.0224(15) 0.0273(16) 0.0359(18) -0.0068(13) 0.0062(13) -0.0074(12)
C63 0.0279(17) 0.0356(18) 0.044(2) -0.0148(15) 0.0152(15) -0.0129(14)
C64 0.0164(15) 0.0330(18) 0.059(2) -0.0246(16) 0.0079(15) -0.0064(13)
C65 0.0199(15) 0.0323(17) 0.048(2) -0.0162(15) -0.0068(14) -0.0037(13)
C66 0.0199(14) 0.0315(17) 0.0365(18) -0.0135(13) -0.0015(13) -0.0085(12)
C67 0.0177(13) 0.0297(16) 0.0221(15) -0.0056(12) 0.0044(11) -0.0120(12)
C68 0.0280(16) 0.0316(17) 0.0312(17) -0.0118(13) 0.0034(13) -0.0110(13)
C69 0.0396(19) 0.047(2) 0.0308(18) -0.0165(15) 0.0049(15) -0.0227(16)
C70 0.043(2) 0.065(2) 0.0204(16) -0.0026(15) -0.0015(14) -0.0350(19)
C71 0.0332(17) 0.047(2) 0.0283(17) 0.0077(14) -0.0059(14) -0.0239(15)
C72 0.0249(15) 0.0320(16) 0.0232(15) -0.0010(12) -0.0017(12) -0.0162(13)
C73 0.0192(14) 0.0229(14) 0.0259(15) -0.0051(11) -0.0032(11) -0.0082(11)
C74 0.0309(17) 0.0285(16) 0.0280(17) -0.0021(13) 0.0002(13) -0.0027(13)
C75 0.047(2) 0.042(2) 0.0304(19) -0.0020(15) 0.0077(16) -0.0042(17)
C76 0.043(2) 0.045(2) 0.041(2) -0.0119(17) 0.0116(17) 0.0021(17)
C77 0.0346(19) 0.0323(18) 0.044(2) -0.0088(15) -0.0013(16) 0.0073(15)
C78 0.0289(16) 0.0255(16) 0.0283(16) -0.0041(12) -0.0035(13) -0.0038(13)
C79 0.0195(14) 0.0265(15) 0.0209(14) 0.0028(11) -0.0053(11) -0.0083(11)
C80 0.0236(15) 0.0278(16) 0.0252(15) 0.0002(12) -0.0063(12) -0.0069(12)
C81 0.0222(15) 0.0382(18) 0.0341(18) 0.0007(14) -0.0093(13) -0.0032(13)
C82 0.0259(16) 0.048(2) 0.043(2) 0.0015(16) -0.0177(15) -0.0137(15)
C83 0.0368(19) 0.0351(18) 0.049(2) -0.0033(15) -0.0201(16) -0.0153(15)
C84 0.0285(16) 0.0268(16) 0.0389(19) 0.0000(13) -0.0132(14) -0.0071(13)
C85 0.0139(12) 0.0212(14) 0.0223(14) 0.0004(11) -0.0040(11) -0.0057(10)
C86 0.0201(14) 0.0256(15) 0.0253(15) 0.0028(12) -0.0043(12) -0.0114(12)
C87 0.0221(15) 0.0257(16) 0.045(2) -0.0050(14) -0.0067(14) -0.0071(12)
C88 0.0224(16) 0.040(2) 0.072(3) -0.0104(18) -0.0152(17) -0.0067(15)
C89 0.0266(17) 0.044(2) 0.073(3) -0.0108(19) -0.0131(17) -0.0193(16)
C90 0.0322(18) 0.0325(18) 0.068(3) -0.0095(17) -0.0127(17) -0.0155(15)
C91 0.0256(16) 0.0255(16) 0.052(2) -0.0017(14) -0.0112(15) -0.0089(13)
C92 0.0236(14) 0.0202(14) 0.0208(14) 0.0001(11) -0.0042(11) -0.0059(11)
C93 0.0255(16) 0.0351(18) 0.0327(18) 0.0062(14) -0.0014(13) -0.0086(13)
C94 0.0400(19) 0.0377(19) 0.0312(18) 0.0080(14) 0.0025(15) -0.0114(15)
C95 0.050(2) 0.0287(17) 0.0221(16) 0.0058(13) -0.0049(15) -0.0014(15)
C96 0.0321(17) 0.0346(18) 0.0236(16) 0.0002(13) -0.0068(13) 0.0024(14)
C97 0.0252(15) 0.0294(16) 0.0232(15) 0.0040(12) -0.0044(12) -0.0056(12)
C98 0.0113(12) 0.0205(14) 0.0293(15) -0.0026(11) -0.0025(11) -0.0053(10)
C99 0.0169(13) 0.0262(15) 0.0272(15) -0.0021(12) -0.0049(11) -0.0070(11)
C100 0.0187(14) 0.0233(15) 0.0373(18) -0.0079(13) -0.0049(13) -0.0036(12)
C101 0.0199(15) 0.0240(15) 0.046(2) 0.0021(14) -0.0095(14) -0.0019(12)
C102 0.0231(15) 0.0326(17) 0.0321(17) 0.0040(13) -0.0056(13) -0.0040(13)
C103 0.0182(14) 0.0282(16) 0.0259(16) -0.0021(12) -0.0032(12) -0.0029(12)
C104 0.0109(12) 0.0189(13) 0.0281(15) -0.0077(11) -0.0009(11) -0.0028(10)
C105 0.0188(14) 0.0311(16) 0.0257(15) -0.0029(12) -0.0043(12) -0.0089(12)
C106 0.0236(15) 0.0327(17) 0.0279(16) -0.0017(13) -0.0018(12) -0.0116(13)
C107 0.0170(14) 0.0297(16) 0.0442(19) -0.0060(14) -0.0029(13) -0.0106(12)
C108 0.0216(15) 0.0365(18) 0.052(2) 0.0038(16) -0.0190(15) -0.0109(13)
C109 0.0235(15) 0.0287(16) 0.0422(19) 0.0066(14) -0.0149(14) -0.0093(13)
C110 0.0170(13) 0.0220(14) 0.0253(15) -0.0048(11) -0.0027(11) -0.0052(11)
C111 0.0157(13) 0.0271(15) 0.0224(15) -0.0057(11) -0.0050(11) -0.0038(11)
C112 0.0222(14) 0.0270(15) 0.0242(15) -0.0045(12) -0.0044(12) -0.0030(12)
C113 0.0303(17) 0.0287(17) 0.0337(18) -0.0041(13) -0.0104(14) 0.0021(13)
C114 0.0264(16) 0.0370(19) 0.0385(19) -0.0159(15) -0.0052(14) 0.0071(14)
C115 0.0264(17) 0.047(2) 0.0315(18) -0.0085(15) 0.0069(14) -0.0022(15)
C116 0.0271(16) 0.0339(17) 0.0260(16) -0.0028(13) 0.0015(13) -0.0040(13)
C117 0.0157(13) 0.0278(15) 0.0210(14) -0.0015(11) -0.0036(11) -0.0003(11)
C118 0.0352(17) 0.0311(17) 0.0305(17) -0.0006(13) -0.0137(14) -0.0087(14)
C119 0.044(2) 0.050(2) 0.0339(19) -0.0010(16) -0.0217(16) -0.0117(17)
C120 0.0387(19) 0.050(2) 0.0293(18) 0.0103(15) -0.0147(15) -0.0095(16)
C121 0.0341(17) 0.0345(18) 0.0322(18) 0.0075(14) -0.0063(14) -0.0102(14)
C122 0.0247(15) 0.0341(17) 0.0204(15) 0.0002(12) -0.0052(12) -0.0090(13)

loop_
_atom_type_symbol
_atom_type_description
_atom_type_scat_dispersion_real
_atom_type_scat_dispersion_imag
_atom_type_scat_source
C C 0.0181 0.0091 'International Tables Vol C Tables 4.2.6.8 and 6.1.1.4'
H H 0.0000 0.0000 'International Tables Vol C Tables 4.2.6.8 and 6.1.1.4'
N N 0.0311 0.0180 'International Tables Vol C Tables 4.2.6.8 and 6.1.1.4'
B B 0.0090 0.0039 'International Tables Vol C Tables 4.2.6.8 and 6.1.1.4'
F F 0.0727 0.0534 'International Tables Vol C Tables 4.2.6.8 and 6.1.1.4'
P P 0.2955 0.4335 'International Tables Vol C Tables 4.2.6.8 and 6.1.1.4'
Cu Cu -1.9646 0.5888 'International Tables Vol C Tables 4.2.6.8 and 6.1.1.4'

loop_
_geom_angle_atom_site_label_1
_geom_angle_atom_site_label_2
_geom_angle_atom_site_label_3
_geom_angle
N1 Cu1 N11 78.66(9)
N1 Cu1 P3 123.08(7)
N11 Cu1 P3 121.47(7)
N1 Cu1 P1 107.91(7)
N11 Cu1 P1 113.27(6)
P3 Cu1 P1 109.28(3)
N14 Cu2 N2 99.46(9)
N14 Cu2 P2 118.80(6)
N2 Cu2 P2 110.43(6)
N14 Cu2 P4 103.66(6)
N2 Cu2 P4 113.98(6)
P2 Cu2 P4 110.20(3)
N3 Cu3 N13 100.91(9)
N3 Cu3 P5 108.65(7)
N13 Cu3 P5 107.43(6)
N3 Cu3 P7 112.16(7)
N13 Cu3 P7 107.49(6)
P5 Cu3 P7 118.61(3)
N12 Cu4 N22 78.15(9)
N12 Cu4 P6 123.35(7)
N22 Cu4 P6 120.17(7)
N12 Cu4 P8 95.35(7)
N22 Cu4 P8 101.33(7)
P6 Cu4 P8 126.56(3)
C23 P1 C29 102.10(13)
C23 P1 C35 104.31(13)
C29 P1 C35 102.23(12)
C23 P1 Cu1 110.33(10)
C29 P1 Cu1 120.88(10)
C35 P1 Cu1 115.07(9)
C36 P2 C42 100.33(12)
C36 P2 C35 102.59(13)
C42 P2 C35 104.54(13)
C36 P2 Cu2 110.18(9)
C42 P2 Cu2 119.31(10)
C35 P2 Cu2 117.38(9)
C48 P3 C54 102.28(13)
C48 P3 C60 103.53(13)
C54 P3 C60 102.66(13)
C48 P3 Cu1 113.81(9)
C54 P3 Cu1 119.85(10)
C60 P3 Cu1 112.80(9)
C67 P4 C61 101.65(13)
C67 P4 C60 104.02(13)
C61 P4 C60 101.58(13)
C67 P4 Cu2 118.32(10)
C61 P4 Cu2 108.20(9)
C60 P4 Cu2 120.31(9)
C79 P5 C73 103.57(13)
C79 P5 C85 102.29(13)
C73 P5 C85 102.59(13)
C79 P5 Cu3 120.92(10)
C73 P5 Cu3 109.72(9)
C85 P5 Cu3 115.64(9)
C86 P6 C92 100.23(13)
C86 P6 C85 103.05(13)
C92 P6 C85 101.32(13)
C86 P6 Cu4 118.87(10)
C92 P6 Cu4 115.22(9)
C85 P6 Cu4 115.54(9)
C98 P7 C104 99.68(12)
C98 P7 C110 105.37(13)
C104 P7 C110 99.95(12)
C98 P7 Cu3 115.90(9)
C104 P7 Cu3 116.10(10)
C110 P7 Cu3 117.26(9)
C117 P8 C111 101.90(13)
C117 P8 C110 104.71(13)
C111 P8 C110 102.91(13)
C117 P8 Cu4 123.22(10)
C111 P8 Cu4 107.03(9)
C110 P8 Cu4 114.59(9)
N2 N1 C5 108.9(2)
N2 N1 Cu1 134.00(17)
C5 N1 Cu1 115.34(18)
N1 N2 N3 109.4(2)
N1 N2 Cu2 113.96(16)
N3 N2 Cu2 135.68(17)
N2 N3 C4 107.5(2)
N2 N3 Cu3 116.80(16)
C4 N3 Cu3 128.19(19)
N3 C4 C5 107.6(2)
N3 C4 H4 126.2
C5 C4 H4 126.2
N1 C5 C4 106.6(2)
N1 C5 C6 116.9(2)
C4 C5 C6 136.4(3)
N11 C6 C7 122.5(3)
N11 C6 C5 114.2(2)
C7 C6 C5 123.3(3)
C8 C7 C6 118.9(3)
C8 C7 H7 120.6
C6 C7 H7 120.6
C9 C8 C7 119.2(3)
C9 C8 H8 120.4
C7 C8 H8 120.4
C8 C9 C10 118.9(3)
C8 C9 H9 120.5
C10 C9 H9 120.5
N11 C10 C9 122.9(3)
N11 C10 H10 118.5
C9 C10 H10 118.5
C10 N11 C6 117.5(2)
C10 N11 Cu1 129.3(2)
C6 N11 Cu1 113.09(17)
N13 N12 C16 108.5(2)
N13 N12 Cu4 135.24(17)
C16 N12 Cu4 116.28(18)
N12 N13 N14 109.8(2)
N12 N13 Cu3 111.76(16)
N14 N13 Cu3 138.17(17)
N13 N14 C15 107.1(2)
N13 N14 Cu2 120.13(16)
C15 N14 Cu2 132.45(18)
N14 C15 C16 107.6(2)
N14 C15 H15 126.2
C16 C15 H15 126.2
N12 C16 C15 107.0(2)
N12 C16 C17 116.9(2)
C15 C16 C17 136.0(2)
N22 C17 C18 122.2(3)
N22 C17 C16 114.3(2)
C18 C17 C16 123.5(3)
C19 C18 C17 119.0(3)
C19 C18 H18 120.5
C17 C18 H18 120.5
C18 C19 C20 119.4(3)
C18 C19 H19 120.3
C20 C19 H19 120.3
C21 C20 C19 118.2(3)
C21 C20 H20 120.9
C19 C20 H20 120.9
N22 C21 C20 123.6(3)
N22 C21 H21 118.2
C20 C21 H21 118.2
C21 N22 C17 117.6(3)
C21 N22 Cu4 127.8(2)
C17 N22 Cu4 113.31(17)
C24 C23 C28 119.1(3)
C24 C23 P1 125.1(2)
C28 C23 P1 115.7(2)
C23 C24 C25 119.7(3)
C23 C24 H24 120.1
C25 C24 H24 120.1
C26 C25 C24 120.8(4)
C26 C25 H25 119.6
C24 C25 H25 119.6
C25 C26 C27 119.8(3)
C25 C26 H26 120.1
C27 C26 H26 120.1
C28 C27 C26 120.2(3)
C28 C27 H27 119.9
C26 C27 H27 119.9
C27 C28 C23 120.3(3)
C27 C28 H28 119.8
C23 C28 H28 119.8
C34 C29 C30 119.2(3)
C34 C29 P1 121.2(2)
C30 C29 P1 119.6(2)
C31 C30 C29 119.9(3)
C31 C30 H30 120.1
C29 C30 H30 120.1
C32 C31 C30 120.6(3)
C32 C31 H31 119.7
C30 C31 H31 119.7
C31 C32 C33 119.8(3)
C31 C32 H32 120.1
C33 C32 H32 120.1
C32 C33 C34 119.8(3)
C32 C33 H33 120.1
C34 C33 H33 120.1
C33 C34 C29 120.8(3)
C33 C34 H34 119.6
C29 C34 H34 119.6
P2 C35 P1 114.74(15)
P2 C35 H35A 108.6
P1 C35 H35A 108.6
P2 C35 H35B 108.6
P1 C35 H35B 108.6
H35A C35 H35B 107.6
C41 C36 C37 119.0(3)
C41 C36 P2 125.0(2)
C37 C36 P2 115.9(2)
C38 C37 C36 120.4(3)
C38 C37 H37 119.8
C36 C37 H37 119.8
C39 C38 C37 120.4(3)
C39 C38 H38 119.8
C37 C38 H38 119.8
C40 C39 C38 119.9(3)
C40 C39 H39 120.0
C38 C39 H39 120.0
C39 C40 C41 120.3(3)
C39 C40 H40 119.9
C41 C40 H40 119.9
C36 C41 C40 120.0(3)
C36 C41 H41 120.0
C40 C41 H41 120.0
C47 C42 C43 119.2(3)
C47 C42 P2 118.5(2)
C43 C42 P2 122.2(2)
C44 C43 C42 120.0(3)
C44 C43 H43 120.0
C42 C43 H43 120.0
C43 C44 C45 120.4(3)
C43 C44 H44 119.8
C45 C44 H44 119.8
C46 C45 C44 119.8(3)
C46 C45 H45 120.1
C44 C45 H45 120.1
C45 C46 C47 120.2(3)
C45 C46 H46 119.9
C47 C46 H46 119.9
C42 C47 C46 120.4(3)
C42 C47 H47 119.8
C46 C47 H47 119.8
C49 C48 C53 118.7(3)
C49 C48 P3 124.8(2)
C53 C48 P3 116.5(2)
C48 C49 C50 120.1(3)
C48 C49 H49 120.0
C50 C49 H49 120.0
C51 C50 C49 120.5(3)
C51 C50 H50 119.8
C49 C50 H50 119.8
C52 C51 C50 119.6(3)
C52 C51 H51 120.2
C50 C51 H51 120.2
C51 C52 C53 120.5(3)
C51 C52 H52 119.8
C53 C52 H52 119.8
C52 C53 C48 120.7(3)
C52 C53 H53 119.6
C48 C53 H53 119.6
C55 C54 C59 119.2(3)
C55 C54 P3 118.3(2)
C59 C54 P3 122.4(2)
C54 C55 C56 120.6(3)
C54 C55 H55 119.7
C56 C55 H55 119.7
C57 C56 C55 119.6(3)
C57 C56 H56 120.2
C55 C56 H56 120.2
C58 C57 C56 120.0(3)
C58 C57 H57 120.0
C56 C57 H57 120.0
C57 C58 C59 120.8(3)
C57 C58 H58 119.6
C59 C58 H58 119.6
C58 C59 C54 119.8(3)
C58 C59 H59 120.1
C54 C59 H59 120.1
P3 C60 P4 114.73(15)
P3 C60 H60A 108.6
P4 C60 H60A 108.6
P3 C60 H60B 108.6
P4 C60 H60B 108.6
H60A C60 H60B 107.6
C62 C61 C66 119.0(3)
C62 C61 P4 119.6(2)
C66 C61 P4 121.2(2)
C63 C62 C61 120.8(3)
C63 C62 H62 119.6
C61 C62 H62 119.6
C64 C63 C62 119.6(3)
C64 C63 H63 120.2
C62 C63 H63 120.2
C65 C64 C63 120.1(3)
C65 C64 H64 120.0
C63 C64 H64 120.0
C64 C65 C66 120.8(3)
C64 C65 H65 119.6
C66 C65 H65 119.6
C65 C66 C61 119.8(3)
C65 C66 H66 120.1
C61 C66 H66 120.1
C72 C67 C68 118.9(3)
C72 C67 P4 119.9(2)
C68 C67 P4 121.2(2)
C69 C68 C67 120.6(3)
C69 C68 H68 119.7
C67 C68 H68 119.7
C68 C69 C70 120.0(3)
C68 C69 H69 120.0
C70 C69 H69 120.0
C69 C70 C71 120.3(3)
C69 C70 H70 119.9
C71 C70 H70 119.9
C70 C71 C72 119.7(3)
C70 C71 H71 120.2
C72 C71 H71 120.2
C67 C72 C71 120.6(3)
C67 C72 H72 119.7
C71 C72 H72 119.7
C78 C73 C74 118.1(3)
C78 C73 P5 123.4(2)
C74 C73 P5 118.0(2)
C75 C74 C73 120.4(3)
C75 C74 H74 119.8
C73 C74 H74 119.8
C76 C75 C74 120.6(3)
C76 C75 H75 119.7
C74 C75 H75 119.7
C77 C76 C75 119.4(3)
C77 C76 H76 120.3
C75 C76 H76 120.3
C76 C77 C78 120.6(3)
C76 C77 H77 119.7
C78 C77 H77 119.7
C73 C78 C77 120.9(3)
C73 C78 H78 119.6
C77 C78 H78 119.6
C80 C79 C84 119.2(3)
C80 C79 P5 120.0(2)
C84 C79 P5 120.7(2)
C79 C80 C81 120.2(3)
C79 C80 H80 119.9
C81 C80 H80 119.9
C82 C81 C80 119.9(3)
C82 C81 H81 120.1
C80 C81 H81 120.1
C81 C82 C83 120.5(3)
C81 C82 H82 119.8
C83 C82 H82 119.8
C82 C83 C84 119.6(3)
C82 C83 H83 120.2
C84 C83 H83 120.2
C83 C84 C79 120.6(3)
C83 C84 H84 119.7
C79 C84 H84 119.7
P5 C85 P6 114.43(14)
P5 C85 H85A 108.7
P6 C85 H85A 108.7
P5 C85 H85B 108.7
P6 C85 H85B 108.7
H85A C85 H85B 107.6
C87 C86 C91 119.3(3)
C87 C86 P6 120.2(2)
C91 C86 P6 120.5(2)
C86 C87 C88 119.8(3)
C86 C87 H87 120.1
C88 C87 H87 120.1
C89 C88 C87 120.5(3)
C89 C88 H88 119.8
C87 C88 H88 119.8
C88 C89 C90 120.1(3)
C88 C89 H89 119.9
C90 C89 H89 119.9
C89 C90 C91 119.8(3)
C89 C90 H90 120.1
C91 C90 H90 120.1
C90 C91 C86 120.6(3)
C90 C91 H91 119.7
C86 C91 H91 119.7
C97 C92 C93 118.5(3)
C97 C92 P6 122.3(2)
C93 C92 P6 119.1(2)
C94 C93 C92 120.8(3)
C94 C93 H93 119.6
C92 C93 H93 119.6
C93 C94 C95 120.5(3)
C93 C94 H94 119.7
C95 C94 H94 119.7
C96 C95 C94 119.8(3)
C96 C95 H95 120.1
C94 C95 H95 120.1
C95 C96 C97 119.7(3)
C95 C96 H96 120.1
C97 C96 H96 120.1
C92 C97 C96 120.7(3)
C92 C97 H97 119.7
C96 C97 H97 119.7
C103 C98 C99 118.8(3)
C103 C98 P7 124.7(2)
C99 C98 P7 116.4(2)
C100 C99 C98 120.4(3)
C100 C99 H99 119.8
C98 C99 H99 119.8
C101 C100 C99 120.3(3)
C101 C100 H100 119.8
C99 C100 H100 119.8
C100 C101 C102 119.8(3)
C100 C101 H101 120.1
C102 C101 H101 120.1
C101 C102 C103 120.1(3)
C101 C102 H102 119.9
C103 C102 H102 119.9
C98 C103 C102 120.5(3)
C98 C103 H103 119.7
C102 C103 H103 119.7
C105 C104 C109 118.7(3)
C105 C104 P7 119.4(2)
C109 C104 P7 121.8(2)
C104 C105 C106 120.7(3)
C104 C105 H105 119.7
C106 C105 H105 119.7
C107 C106 C105 120.0(3)
C107 C106 H106 120.0
C105 C106 H106 120.0
C108 C107 C106 119.6(3)
C108 C107 H107 120.2
C106 C107 H107 120.2
C107 C108 C109 120.8(3)
C107 C108 H108 119.6
C109 C108 H108 119.6
C104 C109 C108 120.1(3)
C104 C109 H109 120.0
C108 C109 H109 120.0
P7 C110 P8 117.90(15)
P7 C110 H11A 107.8
P8 C110 H11A 107.8
P7 C110 H11B 107.8
P8 C110 H11B 107.8
H11A C110 H11B 107.2
C112 C111 C116 118.7(3)
C112 C111 P8 123.0(2)
C116 C111 P8 117.7(2)
C111 C112 C113 120.4(3)
C111 C112 H112 119.8
C113 C112 H112 119.8
C114 C113 C112 120.3(3)
C114 C113 H113 119.9
C112 C113 H113 119.9
C115 C114 C113 119.7(3)
C115 C114 H114 120.1
C113 C114 H114 120.1
C114 C115 C116 120.4(3)
C114 C115 H115 119.8
C116 C115 H115 119.8
C115 C116 C111 120.6(3)
C115 C116 H116 119.7
C111 C116 H116 119.7
C122 C117 C118 119.3(3)
C122 C117 P8 119.1(2)
C118 C117 P8 121.6(2)
C119 C118 C117 119.7(3)
C119 C118 H118 120.2
C117 C118 H118 120.2
C120 C119 C118 120.5(3)
C120 C119 H119 119.8
C118 C119 H119 119.8
C119 C120 C121 120.1(3)
C119 C120 H120 119.9
C121 C120 H120 119.9
C120 C121 C122 119.7(3)
C120 C121 H121 120.1
C122 C121 H121 120.1
C117 C122 C121 120.7(3)
C117 C122 H122 119.7
C121 C122 H122 119.7
F4 B1 F1 111.7(5)
F4 B1 F3 104.2(5)
F1 B1 F3 109.8(5)
F4 B1 F2 115.8(5)
F1 B1 F2 108.8(5)
F3 B1 F2 106.2(5)
F4A B1A F2A 114.2(6)
F4A B1A F1A 108.9(6)
F2A B1A F1A 107.2(6)
F4A B1A F3A 106.0(6)
F2A B1A F3A 109.8(6)
F1A B1A F3A 110.8(6)
F5 B2 F6 111.7(6)
F5 B2 F8 109.0(6)
F6 B2 F8 119.1(7)
F5 B2 F7 110.7(6)
F6 B2 F7 103.8(6)
F8 B2 F7 101.7(6)
F5A B2A F8A 112.3(7)
F5A B2A F6A 106.3(7)
F8A B2A F6A 103.0(7)
F5A B2A F7A 107.8(7)
F8A B2A F7A 113.5(7)
F6A B2A F7A 113.7(8)

loop_
_geom_bond_atom_site_label_1
_geom_bond_atom_site_label_2
_geom_bond_distance
Cu1 N1 2.012(2)
Cu1 N11 2.139(2)
Cu1 P3 2.2223(8)
Cu1 P1 2.2528(8)
Cu2 N14 2.065(2)
Cu2 N2 2.079(2)
Cu2 P2 2.2722(8)
Cu2 P4 2.2810(8)
Cu3 N3 2.054(2)
Cu3 N13 2.057(2)
Cu3 P5 2.2666(8)
Cu3 P7 2.2898(8)
Cu4 N12 2.038(2)
Cu4 N22 2.147(2)
Cu4 P6 2.2151(8)
Cu4 P8 2.2810(8)
P1 C23 1.817(3)
P1 C29 1.829(3)
P1 C35 1.847(3)
P2 C36 1.831(3)
P2 C42 1.832(3)
P2 C35 1.843(3)
P3 C48 1.822(3)
P3 C54 1.826(3)
P3 C60 1.839(3)
P4 C67 1.826(3)
P4 C61 1.829(3)
P4 C60 1.850(3)
P5 C79 1.827(3)
P5 C73 1.828(3)
P5 C85 1.835(3)
P6 C86 1.830(3)
P6 C92 1.831(3)
P6 C85 1.841(3)
P7 C98 1.826(3)
P7 C104 1.847(3)
P7 C110 1.852(3)
P8 C117 1.825(3)
P8 C111 1.832(3)
P8 C110 1.856(3)
N1 N2 1.323(3)
N1 C5 1.347(3)
N2 N3 1.346(3)
N3 C4 1.348(3)
C4 C5 1.384(4)
C4 H4 0.9500
C5 C6 1.463(4)
C6 N11 1.352(4)
C6 C7 1.388(4)
C7 C8 1.381(4)
C7 H7 0.9500
C8 C9 1.374(5)
C8 H8 0.9500
C9 C10 1.386(4)
C9 H9 0.9500
C10 N11 1.342(4)
C10 H10 0.9500
N12 N13 1.326(3)
N12 C16 1.346(3)
N13 N14 1.341(3)
N14 C15 1.356(3)
C15 C16 1.376(4)
C15 H15 0.9500
C16 C17 1.463(4)
C17 N22 1.356(4)
C17 C18 1.392(4)
C18 C19 1.375(4)
C18 H18 0.9500
C19 C20 1.389(5)
C19 H19 0.9500
C20 C21 1.381(5)
C20 H20 0.9500
C21 N22 1.340(4)
C21 H21 0.9500
C23 C24 1.385(4)
C23 C28 1.401(4)
C24 C25 1.395(5)
C24 H24 0.9500
C25 C26 1.372(5)
C25 H25 0.9500
C26 C27 1.382(6)
C26 H26 0.9500
C27 C28 1.381(5)
C27 H27 0.9500
C28 H28 0.9500
C29 C34 1.388(4)
C29 C30 1.391(4)
C30 C31 1.390(4)
C30 H30 0.9500
C31 C32 1.379(5)
C31 H31 0.9500
C32 C33 1.385(5)
C32 H32 0.9500
C33 C34 1.386(5)
C33 H33 0.9500
C34 H34 0.9500
C35 H35A 0.9900
C35 H35B 0.9900
C36 C41 1.385(4)
C36 C37 1.399(4)
C37 C38 1.384(4)
C37 H37 0.9500
C38 C39 1.378(5)
C38 H38 0.9500
C39 C40 1.377(5)
C39 H39 0.9500
C40 C41 1.400(4)
C40 H40 0.9500
C41 H41 0.9500
C42 C47 1.388(4)
C42 C43 1.399(4)
C43 C44 1.387(4)
C43 H43 0.9500
C44 C45 1.388(5)
C44 H44 0.9500
C45 C46 1.377(5)
C45 H45 0.9500
C46 C47 1.394(4)
C46 H46 0.9500
C47 H47 0.9500
C48 C49 1.388(4)
C48 C53 1.392(4)
C49 C50 1.390(5)
C49 H49 0.9500
C50 C51 1.379(5)
C50 H50 0.9500
C51 C52 1.373(6)
C51 H51 0.9500
C52 C53 1.376(5)
C52 H52 0.9500
C53 H53 0.9500
C54 C55 1.387(4)
C54 C59 1.394(4)
C55 C56 1.390(4)
C55 H55 0.9500
C56 C57 1.387(5)
C56 H56 0.9500
C57 C58 1.374(5)
C57 H57 0.9500
C58 C59 1.386(4)
C58 H58 0.9500
C59 H59 0.9500
C60 H60A 0.9900
C60 H60B 0.9900
C61 C62 1.391(4)
C61 C66 1.401(5)
C62 C63 1.389(4)
C62 H62 0.9500
C63 C64 1.385(5)
C63 H63 0.9500
C64 C65 1.378(5)
C64 H64 0.9500
C65 C66 1.383(4)
C65 H65 0.9500
C66 H66 0.9500
C67 C72 1.384(4)
C67 C68 1.401(4)
C68 C69 1.379(5)
C68 H68 0.9500
C69 C70 1.383(5)
C69 H69 0.9500
C70 C71 1.385(5)
C70 H70 0.9500
C71 C72 1.392(4)
C71 H71 0.9500
C72 H72 0.9500
C73 C78 1.387(4)
C73 C74 1.394(4)
C74 C75 1.385(5)
C74 H74 0.9500
C75 C76 1.383(5)
C75 H75 0.9500
C76 C77 1.363(5)
C76 H76 0.9500
C77 C78 1.391(5)
C77 H77 0.9500
C78 H78 0.9500
C79 C80 1.390(4)
C79 C84 1.392(4)
C80 C81 1.391(4)
C80 H80 0.9500
C81 C82 1.381(5)
C81 H81 0.9500
C82 C83 1.381(5)
C82 H82 0.9500
C83 C84 1.387(4)
C83 H83 0.9500
C84 H84 0.9500
C85 H85A 0.9900
C85 H85B 0.9900
C86 C87 1.384(4)
C86 C91 1.388(4)
C87 C88 1.393(4)
C87 H87 0.9500
C88 C89 1.370(5)
C88 H88 0.9500
C89 C90 1.380(5)
C89 H89 0.9500
C90 C91 1.383(4)
C90 H90 0.9500
C91 H91 0.9500
C92 C97 1.390(4)
C92 C93 1.392(4)
C93 C94 1.373(5)
C93 H93 0.9500
C94 C95 1.383(5)
C94 H94 0.9500
C95 C96 1.379(5)
C95 H95 0.9500
C96 C97 1.394(4)
C96 H96 0.9500
C97 H97 0.9500
C98 C103 1.387(4)
C98 C99 1.399(4)
C99 C100 1.385(4)
C99 H99 0.9500
C100 C101 1.379(5)
C100 H100 0.9500
C101 C102 1.384(5)
C101 H101 0.9500
C102 C103 1.389(4)
C102 H102 0.9500
C103 H103 0.9500
C104 C105 1.387(4)
C104 C109 1.389(4)
C105 C106 1.392(4)
C105 H105 0.9500
C106 C107 1.378(4)
C106 H106 0.9500
C107 C108 1.372(5)
C107 H107 0.9500
C108 C109 1.391(4)
C108 H108 0.9500
C109 H109 0.9500
C110 H11A 0.9900
C110 H11B 0.9900
C111 C112 1.387(4)
C111 C116 1.393(4)
C112 C113 1.393(4)
C112 H112 0.9500
C113 C114 1.380(5)
C113 H113 0.9500
C114 C115 1.375(5)
C114 H114 0.9500
C115 C116 1.385(4)
C115 H115 0.9500
C116 H116 0.9500
C117 C122 1.383(4)
C117 C118 1.398(4)
C118 C119 1.388(5)
C118 H118 0.9500
C119 C120 1.380(5)
C119 H119 0.9500
C120 C121 1.380(5)
C120 H120 0.9500
C121 C122 1.391(4)
C121 H121 0.9500
C122 H122 0.9500
B1 F4 1.370(5)
B1 F1 1.393(5)
B1 F3 1.397(6)
B1 F2 1.399(6)
B1A F4A 1.374(6)
B1A F2A 1.378(6)
B1A F1A 1.393(6)
B1A F3A 1.395(6)
B2 F5 1.379(6)
B2 F6 1.385(6)
B2 F8 1.387(6)
B2 F7 1.392(6)
B2A F5A 1.369(7)
B2A F8A 1.380(7)
B2A F6A 1.392(7)
B2A F7A 1.394(6)

loop_
_geom_hbond_atom_site_label_D
_geom_hbond_atom_site_label_H
_geom_hbond_atom_site_label_A
_geom_hbond_distance_DH
_geom_hbond_distance_HA
_geom_hbond_distance_DA
_geom_hbond_angle_DHA
_geom_hbond_site_symmetry_A
C18 H18 F4 0.95 2.42 3.071(5) 125.7 .
C20 H20 F3 0.95 2.30 3.164(6) 151.4 2_577
C20 H20 F4A 0.95 2.38 3.302(8) 162.7 2_577
C24 H24 F6 0.95 2.56 3.442(7) 154.5 1_565
C41 H41 F6 0.95 2.62 3.499(6) 153.4 1_565
C41 H41 F5A 0.95 2.55 3.252(8) 130.4 1_565
C49 H49 F5 0.95 2.55 3.320(7) 138.6 1_565
C49 H49 F5A 0.95 2.63 3.334(8) 130.9 1_565
C60 H60A F5 0.99 2.48 3.439(6) 162.8 1_565
C66 H66 F5 0.95 2.41 3.337(7) 164.7 1_565
C80 H80 N12 0.95 2.68 3.475(4) 142.2 .
C80 H80 N13 0.95 2.50 3.390(4) 155.5 .
C105 H105 N2 0.95 2.60 3.528(4) 166.7 .
C105 H105 N3 0.95 2.53 3.308(4) 138.8 .

loop_
_geom_torsion_atom_site_label_1
_geom_torsion_atom_site_label_2
_geom_torsion_atom_site_label_3
_geom_torsion_atom_site_label_4
_geom_torsion
C5 N1 N2 N3 0.4(3)
Cu1 N1 N2 N3 164.06(19)
C5 N1 N2 Cu2 -169.94(17)
Cu1 N1 N2 Cu2 -6.3(3)
N1 N2 N3 C4 -0.6(3)
Cu2 N2 N3 C4 166.8(2)
N1 N2 N3 Cu3 151.83(17)
Cu2 N2 N3 Cu3 -40.8(3)
N2 N3 C4 C5 0.5(3)
Cu3 N3 C4 C5 -147.8(2)
N2 N1 C5 C4 -0.1(3)
Cu1 N1 C5 C4 -167.16(18)
N2 N1 C5 C6 -177.3(2)
Cu1 N1 C5 C6 15.7(3)
N3 C4 C5 N1 -0.2(3)
N3 C4 C5 C6 176.1(3)
N1 C5 C6 N11 -9.5(4)
C4 C5 C6 N11 174.4(3)
N1 C5 C6 C7 167.4(3)
C4 C5 C6 C7 -8.6(5)
N11 C6 C7 C8 2.2(5)
C5 C6 C7 C8 -174.5(3)
C6 C7 C8 C9 -1.1(5)
C7 C8 C9 C10 -0.9(5)
C8 C9 C10 N11 1.9(5)
C9 C10 N11 C6 -0.9(4)
C9 C10 N11 Cu1 175.0(2)
C7 C6 N11 C10 -1.2(4)
C5 C6 N11 C10 175.7(2)
C7 C6 N11 Cu1 -177.8(2)
C5 C6 N11 Cu1 -0.8(3)
C16 N12 N13 N14 -1.2(3)
Cu4 N12 N13 N14 177.59(18)
C16 N12 N13 Cu3 -176.10(16)
Cu4 N12 N13 Cu3 2.7(3)
N12 N13 N14 C15 1.2(3)
Cu3 N13 N14 C15 174.0(2)
N12 N13 N14 Cu2 175.51(16)
Cu3 N13 N14 Cu2 -11.7(3)
N13 N14 C15 C16 -0.7(3)
Cu2 N14 C15 C16 -174.03(19)
N13 N12 C16 C15 0.8(3)
Cu4 N12 C16 C15 -178.31(17)
N13 N12 C16 C17 -177.7(2)
Cu4 N12 C16 C17 3.2(3)
N14 C15 C16 N12 0.0(3)
N14 C15 C16 C17 178.0(3)
N12 C16 C17 N22 -9.9(4)
C15 C16 C17 N22 172.1(3)
N12 C16 C17 C18 168.0(3)
C15 C16 C17 C18 -9.9(5)
N22 C17 C18 C19 -1.2(5)
C16 C17 C18 C19 -178.9(3)
C17 C18 C19 C20 -0.4(5)
C18 C19 C20 C21 1.6(5)
C19 C20 C21 N22 -1.3(5)
C20 C21 N22 C17 -0.3(5)
C20 C21 N22 Cu4 165.9(3)
C18 C17 N22 C21 1.5(4)
C16 C17 N22 C21 179.5(3)
C18 C17 N22 Cu4 -166.6(2)
C16 C17 N22 Cu4 11.4(3)
C29 P1 C23 C24 115.2(3)
C35 P1 C23 C24 9.0(3)
Cu1 P1 C23 C24 -115.1(3)
C29 P1 C23 C28 -67.4(2)
C35 P1 C23 C28 -173.5(2)
Cu1 P1 C23 C28 62.3(2)
C28 C23 C24 C25 0.4(5)
P1 C23 C24 C25 177.7(3)
C23 C24 C25 C26 0.6(5)
C24 C25 C26 C27 -1.0(6)
C25 C26 C27 C28 0.4(6)
C26 C27 C28 C23 0.6(5)
C24 C23 C28 C27 -1.0(5)
P1 C23 C28 C27 -178.6(3)
C23 P1 C29 C34 -28.4(3)
C35 P1 C29 C34 79.4(3)
Cu1 P1 C29 C34 -151.2(2)
C23 P1 C29 C30 154.7(2)
C35 P1 C29 C30 -97.5(2)
Cu1 P1 C29 C30 31.9(3)
C34 C29 C30 C31 -1.3(4)
P1 C29 C30 C31 175.6(2)
C29 C30 C31 C32 1.2(5)
C30 C31 C32 C33 -0.4(5)
C31 C32 C33 C34 -0.3(5)
C32 C33 C34 C29 0.2(5)
C30 C29 C34 C33 0.6(4)
P1 C29 C34 C33 -176.3(2)
C36 P2 C35 P1 175.74(15)
C42 P2 C35 P1 -79.92(17)
Cu2 P2 C35 P1 54.83(17)
C23 P1 C35 P2 -179.70(15)
C29 P1 C35 P2 74.24(18)
Cu1 P1 C35 P2 -58.70(17)
C42 P2 C36 C41 -108.9(3)
C35 P2 C36 C41 -1.3(3)
Cu2 P2 C36 C41 124.4(2)
C42 P2 C36 C37 73.6(2)
C35 P2 C36 C37 -178.8(2)
Cu2 P2 C36 C37 -53.1(2)
C41 C36 C37 C38 -1.1(4)
P2 C36 C37 C38 176.6(2)
C36 C37 C38 C39 0.3(5)
C37 C38 C39 C40 0.8(5)
C38 C39 C40 C41 -1.0(5)
C37 C36 C41 C40 0.8(4)
P2 C36 C41 C40 -176.6(2)
C39 C40 C41 C36 0.3(5)
C36 P2 C42 C47 -111.5(2)
C35 P2 C42 C47 142.5(2)
Cu2 P2 C42 C47 8.8(3)
C36 P2 C42 C43 65.4(2)
C35 P2 C42 C43 -40.7(3)
Cu2 P2 C42 C43 -174.33(19)
C47 C42 C43 C44 -1.3(4)
P2 C42 C43 C44 -178.1(2)
C42 C43 C44 C45 1.4(4)
C43 C44 C45 C46 -0.2(5)
C44 C45 C46 C47 -1.1(5)
C43 C42 C47 C46 -0.1(4)
P2 C42 C47 C46 176.9(2)
C45 C46 C47 C42 1.3(5)
C54 P3 C48 C49 -111.6(3)
C60 P3 C48 C49 -5.2(3)
Cu1 P3 C48 C49 117.6(3)
C54 P3 C48 C53 70.6(3)
C60 P3 C48 C53 177.0(3)
Cu1 P3 C48 C53 -60.1(3)
C53 C48 C49 C50 -1.3(5)
P3 C48 C49 C50 -179.1(3)
C48 C49 C50 C51 0.7(5)
C49 C50 C51 C52 0.0(6)
C50 C51 C52 C53 0.0(6)
C51 C52 C53 C48 -0.6(6)
C49 C48 C53 C52 1.3(5)
P3 C48 C53 C52 179.2(3)
C48 P3 C54 C55 -148.7(2)
C60 P3 C54 C55 104.2(2)
Cu1 P3 C54 C55 -21.7(3)
C48 P3 C54 C59 34.4(3)
C60 P3 C54 C59 -72.7(3)
Cu1 P3 C54 C59 161.3(2)
C59 C54 C55 C56 1.6(4)
P3 C54 C55 C56 -175.4(2)
C54 C55 C56 C57 -0.6(4)
C55 C56 C57 C58 -0.6(5)
C56 C57 C58 C59 0.8(5)
C57 C58 C59 C54 0.2(5)
C55 C54 C59 C58 -1.4(4)
P3 C54 C59 C58 175.5(2)
C48 P3 C60 P4 172.25(15)
C54 P3 C60 P4 -81.59(17)
Cu1 P3 C60 P4 48.78(17)
C67 P4 C60 P3 72.78(18)
C61 P4 C60 P3 178.07(15)
Cu2 P4 C60 P3 -62.65(18)
C67 P4 C61 C62 -35.0(3)
C60 P4 C61 C62 -142.1(2)
Cu2 P4 C61 C62 90.3(2)
C67 P4 C61 C66 150.8(2)
C60 P4 C61 C66 43.6(3)
Cu2 P4 C61 C66 -83.9(2)
C66 C61 C62 C63 0.6(4)
P4 C61 C62 C63 -173.7(2)
C61 C62 C63 C64 0.0(5)
C62 C63 C64 C65 -0.5(5)
C63 C64 C65 C66 0.5(5)
C64 C65 C66 C61 0.1(5)
C62 C61 C66 C65 -0.6(4)
P4 C61 C66 C65 173.6(2)
C61 P4 C67 C72 123.3(2)
C60 P4 C67 C72 -131.4(2)
Cu2 P4 C67 C72 5.1(3)
C61 P4 C67 C68 -56.6(3)
C60 P4 C67 C68 48.7(3)
Cu2 P4 C67 C68 -174.8(2)
C72 C67 C68 C69 2.0(4)
P4 C67 C68 C69 -178.1(2)
C67 C68 C69 C70 -0.4(5)
C68 C69 C70 C71 -0.8(5)
C69 C70 C71 C72 0.4(5)
C68 C67 C72 C71 -2.4(4)
P4 C67 C72 C71 177.7(2)
C70 C71 C72 C67 1.3(5)
C79 P5 C73 C78 -125.1(3)
C85 P5 C73 C78 -18.9(3)
Cu3 P5 C73 C78 104.5(2)
C79 P5 C73 C74 62.9(3)
C85 P5 C73 C74 169.0(2)
Cu3 P5 C73 C74 -67.5(2)
C78 C73 C74 C75 0.1(5)
P5 C73 C74 C75 172.5(3)
C73 C74 C75 C76 -0.8(6)
C74 C75 C76 C77 0.9(6)
C75 C76 C77 C78 -0.4(6)
C74 C73 C78 C77 0.4(5)
P5 C73 C78 C77 -171.6(3)
C76 C77 C78 C73 -0.3(6)
C73 P5 C79 C80 -138.8(2)
C85 P5 C79 C80 114.8(2)
Cu3 P5 C79 C80 -15.5(3)
C73 P5 C79 C84 44.7(3)
C85 P5 C79 C84 -61.7(3)
Cu3 P5 C79 C84 168.0(2)
C84 C79 C80 C81 0.5(5)
P5 C79 C80 C81 -176.1(2)
C79 C80 C81 C82 -0.6(5)
C80 C81 C82 C83 0.8(5)
C81 C82 C83 C84 -1.0(6)
C82 C83 C84 C79 0.9(5)
C80 C79 C84 C83 -0.6(5)
P5 C79 C84 C83 175.9(3)
C79 P5 C85 P6 -66.27(17)
C73 P5 C85 P6 -173.42(14)
Cu3 P5 C85 P6 67.20(15)
C86 P6 C85 P5 90.32(17)
C92 P6 C85 P5 -166.25(15)
Cu4 P6 C85 P5 -40.99(17)
C92 P6 C86 C87 133.0(3)
C85 P6 C86 C87 -122.8(3)
Cu4 P6 C86 C87 6.5(3)
C92 P6 C86 C91 -46.4(3)
C85 P6 C86 C91 57.9(3)
Cu4 P6 C86 C91 -172.9(2)
C91 C86 C87 C88 0.4(5)
P6 C86 C87 C88 -179.0(3)
C86 C87 C88 C89 -0.1(6)
C87 C88 C89 C90 0.1(7)
C88 C89 C90 C91 -0.3(7)
C89 C90 C91 C86 0.7(6)
C87 C86 C91 C90 -0.7(5)
P6 C86 C91 C90 178.7(3)
C86 P6 C92 C97 138.3(3)
C85 P6 C92 C97 32.6(3)
Cu4 P6 C92 C97 -92.9(2)
C86 P6 C92 C93 -45.5(3)
C85 P6 C92 C93 -151.2(2)
Cu4 P6 C92 C93 83.3(3)
C97 C92 C93 C94 -1.2(5)
P6 C92 C93 C94 -177.6(3)
C92 C93 C94 C95 -0.8(5)
C93 C94 C95 C96 2.1(5)
C94 C95 C96 C97 -1.2(5)
C93 C92 C97 C96 2.1(5)
P6 C92 C97 C96 178.3(2)
C95 C96 C97 C92 -0.9(5)
C104 P7 C98 C103 91.8(3)
C110 P7 C98 C103 -11.5(3)
Cu3 P7 C98 C103 -142.9(2)
C104 P7 C98 C99 -84.7(2)
C110 P7 C98 C99 172.1(2)
Cu3 P7 C98 C99 40.7(2)
C103 C98 C99 C100 0.2(4)
P7 C98 C99 C100 176.9(2)
C98 C99 C100 C101 0.7(4)
C99 C100 C101 C102 -0.8(5)
C100 C101 C102 C103 0.0(5)
C99 C98 C103 C102 -1.0(4)
P7 C98 C103 C102 -177.4(2)
C101 C102 C103 C98 0.9(5)
C98 P7 C104 C105 144.6(2)
C110 P7 C104 C105 -107.8(2)
Cu3 P7 C104 C105 19.3(3)
C98 P7 C104 C109 -33.0(3)
C110 P7 C104 C109 74.6(3)
Cu3 P7 C104 C109 -158.3(2)
C109 C104 C105 C106 2.3(4)
P7 C104 C105 C106 -175.4(2)
C104 C105 C106 C107 -1.9(5)
C105 C106 C107 C108 -0.2(5)
C106 C107 C108 C109 1.8(5)
C105 C104 C109 C108 -0.7(5)
P7 C104 C109 C108 176.9(3)
C107 C108 C109 C104 -1.3(5)
C98 P7 C110 P8 -70.54(18)
C104 P7 C110 P8 -173.56(16)
Cu3 P7 C110 P8 60.09(19)
C117 P8 C110 P7 108.25(18)
C111 P8 C110 P7 -145.56(16)
Cu4 P8 C110 P7 -29.75(19)
C117 P8 C111 C112 147.4(2)
C110 P8 C111 C112 39.1(3)
Cu4 P8 C111 C112 -82.1(2)
C117 P8 C111 C116 -41.8(3)
C110 P8 C111 C116 -150.1(2)
Cu4 P8 C111 C116 88.8(2)
C116 C111 C112 C113 0.5(4)
P8 C111 C112 C113 171.3(2)
C111 C112 C113 C114 -1.2(5)
C112 C113 C114 C115 0.9(5)
C113 C114 C115 C116 0.0(5)
C114 C115 C116 C111 -0.7(5)
C112 C111 C116 C115 0.4(5)
P8 C111 C116 C115 -170.8(3)
C111 P8 C117 C122 125.0(2)
C110 P8 C117 C122 -128.0(2)
Cu4 P8 C117 C122 5.3(3)
C111 P8 C117 C118 -54.6(3)
C110 P8 C117 C118 52.3(3)
Cu4 P8 C117 C118 -174.4(2)
C122 C117 C118 C119 -0.5(5)
P8 C117 C118 C119 179.1(3)
C117 C118 C119 C120 -0.7(5)
C118 C119 C120 C121 1.9(6)
C119 C120 C121 C122 -1.8(5)
C118 C117 C122 C121 0.6(4)
P8 C117 C122 C121 -179.1(2)
C120 C121 C122 C117 0.6(5)

loop_
_platon_squeeze_void_nr
_platon_squeeze_void_average_x
_platon_squeeze_void_average_y
_platon_squeeze_void_average_z
_platon_squeeze_void_volume
_platon_squeeze_void_count_electrons
_platon_squeeze_void_content
1 -0.115 0.388 0.049 37 1 ' '
2 -0.017 0.500 0.500 338 53 ' '
3 0.115 0.612 0.951 37 1 ' '
4 0.091 0.077 0.052 29 5 ' '
5 0.455 0.261 0.902 23 1 ' '
6 0.545 0.739 0.098 23 1 ' '
7 0.908 0.924 0.948 29 5 ' '
